data_2227829
loop_
_publ_author_name
'Choi, Hong Dae'
'Seo, Pil Ja'
'Son, Byeng Wha'
'Lee, Uk'

_publ_section_title
;
 3-(4-Chlorophenylsulfinyl)-2,5,7-trimethyl-1-benzofuran
;
_journal_coeditor_code NG5016
_journal_issue 9
_journal_name_full 'Acta Crystallographica Section E'
_journal_page_first o2325
_journal_paper_doi 10.1107/S1600536810032228
_journal_volume 66
_journal_year 2010
_chemical_formula_iupac 'C17 H15 Cl O2 S'
_chemical_formula_moiety 'C17 H15 Cl O2 S'
_chemical_formula_sum 'C17 H15 Cl O2 S'
_chemical_formula_weight 318.80
_chemical_name_systematic
;
3-(4-Chlorophenylsulfinyl)-2,5,7-trimethyl-1-benzofuran
;
_space_group_IT_number 2
_symmetry_cell_setting triclinic
_symmetry_space_group_name_Hall '-P 1'
_symmetry_space_group_name_H-M 'P -1'
_atom_sites_solution_hydrogens difmap
_atom_sites_solution_primary direct
_atom_sites_solution_secondary difmap
_cell_angle_alpha 84.474(9)
_cell_angle_beta 80.121(9)
_cell_angle_gamma 85.991(9)
_cell_formula_units_Z 2
_cell_length_a 6.0790(12)
_cell_length_b 10.2232(19)
_cell_length_c 12.514(2)
_cell_measurement_reflns_used 8051
_cell_measurement_temperature 173(2)
_cell_measurement_theta_max 28.46
_cell_measurement_theta_min 2.49
_cell_volume 761.5(2)
_computing_cell_refinement 'SAINT (Bruker, 2009)'
_computing_data_collection 'APEX2 (Bruker, 2009)'
_computing_data_reduction 'SAINT (Bruker, 2009)'
_computing_molecular_graphics
;
ORTEP-3 (Farrugia, 1997) and DIAMOND (Brandenburg, 1998)
;
_computing_publication_material 'SHELXL97 (Sheldrick, 2008)'
_computing_structure_refinement 'SHELXL97 (Sheldrick, 2008)'
_computing_structure_solution 'SHELXS97 (Sheldrick, 2008)'
_diffrn_ambient_temperature 173(2)
_diffrn_detector_area_resol_mean 10.0
_diffrn_measured_fraction_theta_full 0.985
_diffrn_measured_fraction_theta_max 0.985
_diffrn_measurement_device_type 'Bruker SMART APEXII CCD'
_diffrn_measurement_method '\f and \w scans'
_diffrn_radiation_monochromator 'graphite multilayer'
_diffrn_radiation_source 'rotating anode'
_diffrn_radiation_type MoK\a
_diffrn_radiation_wavelength 0.71073
_diffrn_reflns_av_R_equivalents 0.0272
_diffrn_reflns_av_sigmaI/netI 0.0245
_diffrn_reflns_limit_h_max 8
_diffrn_reflns_limit_h_min -8
_diffrn_reflns_limit_k_max 13
_diffrn_reflns_limit_k_min -13
_diffrn_reflns_limit_l_max 16
_diffrn_reflns_limit_l_min -16
_diffrn_reflns_number 13813
_diffrn_reflns_theta_full 28.46
_diffrn_reflns_theta_max 28.46
_diffrn_reflns_theta_min 1.66
_diffrn_standards_number 0
_exptl_absorpt_coefficient_mu 0.389
_exptl_absorpt_correction_T_max 0.8970
_exptl_absorpt_correction_T_min 0.8834
_exptl_absorpt_correction_type multi-scan
_exptl_absorpt_process_details '(SADABS; Bruker, 2009)'
_exptl_crystal_colour colourless
_exptl_crystal_density_diffrn 1.390
_exptl_crystal_density_method 'not measured'
_exptl_crystal_description block
_exptl_crystal_F_000 332
_exptl_crystal_size_max 0.33
_exptl_crystal_size_mid 0.29
_exptl_crystal_size_min 0.29
_refine_diff_density_max 0.291
_refine_diff_density_min -0.370
_refine_ls_extinction_method none
_refine_ls_goodness_of_fit_ref 1.056
_refine_ls_hydrogen_treatment constr
_refine_ls_matrix_type full
_refine_ls_number_parameters 193
_refine_ls_number_reflns 3789
_refine_ls_number_restraints 0
_refine_ls_restrained_S_all 1.056
_refine_ls_R_factor_all 0.0390
_refine_ls_R_factor_gt 0.0350
_refine_ls_shift/su_max 0.001
_refine_ls_shift/su_mean 0.000
_refine_ls_structure_factor_coef Fsqd
_refine_ls_weighting_details 'calc w = 1/[\s^2^(Fo^2^)+(0.0527P)^2^+0.2530P] where P=(Fo^2^+2Fc^2^)/3'
_refine_ls_weighting_scheme calc
_refine_ls_wR_factor_gt 0.0964
_refine_ls_wR_factor_ref 0.1000
_reflns_number_gt 3381
_reflns_number_total 3789
_reflns_threshold_expression I>2\s(I)
_cod_data_source_file ng5016.cif
_cod_data_source_block I
_cod_original_cell_volume 761.5(3)
_cod_database_code 2227829
_cod_database_fobs_code 2227829

loop_
_symmetry_equiv_pos_as_xyz
'x, y, z'
'-x, -y, -z'

loop_
_atom_site_type_symbol
_atom_site_label
_atom_site_fract_x
_atom_site_fract_y
_atom_site_fract_z
_atom_site_U_iso_or_equiv
_atom_site_adp_type
_atom_site_calc_flag
_atom_site_refinement_flags
_atom_site_occupancy
_atom_site_disorder_assembly
_atom_site_disorder_group
Cl Cl 0.59001(8) 0.01403(4) 1.15921(3) 0.04476(12) Uani d . 1 . .
S S 0.39442(5) 0.50713(3) 0.84174(2) 0.02515(10) Uani d . 1 . .
O O1 0.70564(15) 0.39917(9) 0.55824(7) 0.0275(2) Uani d . 1 . .
O O2 0.14556(16) 0.52738(11) 0.85326(8) 0.0345(2) Uani d . 1 . .
C C1 0.4919(2) 0.43493(12) 0.71941(10) 0.0238(2) Uani d . 1 . .
C C2 0.3922(2) 0.33367(12) 0.67424(10) 0.0233(2) Uani d . 1 . .
C C3 0.2051(2) 0.25904(13) 0.70614(11) 0.0268(3) Uani d . 1 . .
H H3 0.1112 0.2693 0.7721 0.032 Uiso calc R 1 . .
C C4 0.1625(2) 0.16917(13) 0.63714(12) 0.0298(3) Uani d . 1 . .
C C5 0.3092(3) 0.15433(13) 0.53838(12) 0.0323(3) Uani d . 1 . .
H H5 0.2783 0.0928 0.4937 0.039 Uiso calc R 1 . .
C C6 0.4978(2) 0.22683(13) 0.50407(10) 0.0299(3) Uani d . 1 . .
C C7 0.5302(2) 0.31615(12) 0.57516(10) 0.0249(3) Uani d . 1 . .
C C8 0.6769(2) 0.47050(13) 0.64733(10) 0.0255(3) Uani d . 1 . .
C C9 -0.0407(3) 0.08820(16) 0.66938(15) 0.0409(4) Uani d . 1 . .
H H9A -0.0003 0.0065 0.7076 0.061 Uiso calc R 1 . .
H H9B -0.0967 0.0707 0.6052 0.061 Uiso calc R 1 . .
H H9C -0.1544 0.1359 0.7157 0.061 Uiso calc R 1 . .
C C10 0.6554(3) 0.21158(16) 0.39876(12) 0.0418(4) Uani d . 1 . .
H H10A 0.6553 0.2929 0.3535 0.063 Uiso calc R 1 . .
H H10B 0.6078 0.1432 0.3619 0.063 Uiso calc R 1 . .
H H10C 0.8037 0.1888 0.4137 0.063 Uiso calc R 1 . .
C C11 0.8487(2) 0.56565(14) 0.64818(12) 0.0322(3) Uani d . 1 . .
H H11A 0.7992 0.6222 0.7056 0.048 Uiso calc R 1 . .
H H11B 0.8723 0.6177 0.5795 0.048 Uiso calc R 1 . .
H H11C 0.9862 0.5189 0.6600 0.048 Uiso calc R 1 . .
C C12 0.4487(2) 0.36497(13) 0.93215(10) 0.0238(2) Uani d . 1 . .
C C13 0.2739(2) 0.31452(14) 1.00741(11) 0.0284(3) Uani d . 1 . .
H H13 0.1297 0.3526 1.0104 0.034 Uiso calc R 1 . .
C C14 0.3172(2) 0.20634(15) 1.07826(12) 0.0332(3) Uani d . 1 . .
H H14 0.2020 0.1708 1.1290 0.040 Uiso calc R 1 . .
C C15 0.5339(3) 0.15185(14) 1.07258(11) 0.0307(3) Uani d . 1 . .
C C16 0.7104(2) 0.20486(15) 0.99957(12) 0.0328(3) Uani d . 1 . .
H H16 0.8551 0.1680 0.9976 0.039 Uiso calc R 1 . .
C C17 0.6671(2) 0.31354(14) 0.92966(11) 0.0302(3) Uani d . 1 . .
H H17 0.7835 0.3518 0.8814 0.036 Uiso calc R 1 . .

loop_
_atom_site_aniso_label
_atom_site_aniso_U_11
_atom_site_aniso_U_22
_atom_site_aniso_U_33
_atom_site_aniso_U_12
_atom_site_aniso_U_13
_atom_site_aniso_U_23
Cl 0.0623(3) 0.0352(2) 0.0401(2) -0.00630(17) -0.02155(19) 0.00593(15)
S 0.02602(17) 0.02658(17) 0.02290(16) 0.00133(12) -0.00348(12) -0.00547(11)
O1 0.0279(5) 0.0294(5) 0.0231(4) -0.0013(4) 0.0010(3) -0.0016(3)
O2 0.0269(5) 0.0442(6) 0.0312(5) 0.0108(4) -0.0041(4) -0.0072(4)
C1 0.0238(6) 0.0255(6) 0.0217(6) 0.0002(5) -0.0033(4) -0.0025(4)
C2 0.0238(6) 0.0231(6) 0.0226(6) 0.0028(4) -0.0047(4) -0.0018(4)
C3 0.0236(6) 0.0266(6) 0.0292(6) 0.0008(5) -0.0024(5) -0.0016(5)
C4 0.0287(6) 0.0242(6) 0.0382(7) 0.0010(5) -0.0121(5) -0.0008(5)
C5 0.0425(8) 0.0256(6) 0.0319(7) 0.0012(5) -0.0144(6) -0.0049(5)
C6 0.0398(7) 0.0266(6) 0.0229(6) 0.0054(5) -0.0071(5) -0.0028(5)
C7 0.0270(6) 0.0240(6) 0.0231(6) 0.0011(5) -0.0038(5) -0.0005(4)
C8 0.0256(6) 0.0272(6) 0.0230(6) 0.0010(5) -0.0040(5) -0.0011(5)
C9 0.0332(7) 0.0346(8) 0.0575(10) -0.0058(6) -0.0121(7) -0.0059(7)
C10 0.0617(10) 0.0356(8) 0.0258(7) 0.0021(7) 0.0004(7) -0.0076(6)
C11 0.0278(6) 0.0340(7) 0.0341(7) -0.0053(5) -0.0042(5) 0.0010(5)
C12 0.0229(6) 0.0281(6) 0.0210(6) -0.0017(5) -0.0039(4) -0.0044(5)
C13 0.0215(6) 0.0352(7) 0.0285(6) -0.0037(5) -0.0023(5) -0.0051(5)
C14 0.0323(7) 0.0382(8) 0.0287(7) -0.0107(6) -0.0018(5) -0.0009(6)
C15 0.0396(7) 0.0290(6) 0.0261(6) -0.0051(5) -0.0120(5) -0.0017(5)
C16 0.0263(6) 0.0370(7) 0.0359(7) 0.0023(5) -0.0091(5) -0.0028(6)
C17 0.0229(6) 0.0374(7) 0.0286(7) -0.0006(5) -0.0006(5) -0.0009(5)

loop_
_atom_type_symbol
_atom_type_description
_atom_type_scat_dispersion_real
_atom_type_scat_dispersion_imag
_atom_type_scat_source
C C 0.0033 0.0016 'International Tables Vol C Tables 4.2.6.8 and 6.1.1.4'
H H 0.0000 0.0000 'International Tables Vol C Tables 4.2.6.8 and 6.1.1.4'
O O 0.0106 0.0060 'International Tables Vol C Tables 4.2.6.8 and 6.1.1.4'
S S 0.1246 0.1234 'International Tables Vol C Tables 4.2.6.8 and 6.1.1.4'
Cl Cl 0.1484 0.1585 'International Tables Vol C Tables 4.2.6.8 and 6.1.1.4'

loop_
_geom_angle_atom_site_label_1
_geom_angle_atom_site_label_2
_geom_angle_atom_site_label_3
_geom_angle_site_symmetry_1
_geom_angle_site_symmetry_3
_geom_angle
_geom_angle_publ_flag
O2 S C1 . . 108.00(6) ?
O2 S C12 . . 106.40(6) ?
C1 S C12 . . 96.87(6) ?
C8 O1 C7 . . 106.14(10) ?
C8 C1 C2 . . 107.49(11) ?
C8 C1 S . . 124.61(10) ?
C2 C1 S . . 127.86(10) ?
C7 C2 C3 . . 119.63(12) ?
C7 C2 C1 . . 104.61(11) ?
C3 C2 C1 . . 135.75(12) ?
C4 C3 C2 . . 118.34(12) ?
C4 C3 H3 . . 120.8 ?
C2 C3 H3 . . 120.8 ?
C3 C4 C5 . . 119.66(13) ?
C3 C4 C9 . . 119.32(13) ?
C5 C4 C9 . . 121.02(13) ?
C6 C5 C4 . . 123.56(13) ?
C6 C5 H5 . . 118.2 ?
C4 C5 H5 . . 118.2 ?
C7 C6 C5 . . 114.29(12) ?
C7 C6 C10 . . 121.78(14) ?
C5 C6 C10 . . 123.92(13) ?
C6 C7 O1 . . 124.64(12) ?
C6 C7 C2 . . 124.50(12) ?
O1 C7 C2 . . 110.86(11) ?
C1 C8 O1 . . 110.89(11) ?
C1 C8 C11 . . 133.18(12) ?
O1 C8 C11 . . 115.91(11) ?
C4 C9 H9A . . 109.5 ?
C4 C9 H9B . . 109.5 ?
H9A C9 H9B . . 109.5 ?
C4 C9 H9C . . 109.5 ?
H9A C9 H9C . . 109.5 ?
H9B C9 H9C . . 109.5 ?
C6 C10 H10A . . 109.5 ?
C6 C10 H10B . . 109.5 ?
H10A C10 H10B . . 109.5 ?
C6 C10 H10C . . 109.5 ?
H10A C10 H10C . . 109.5 ?
H10B C10 H10C . . 109.5 ?
C8 C11 H11A . . 109.5 ?
C8 C11 H11B . . 109.5 ?
H11A C11 H11B . . 109.5 ?
C8 C11 H11C . . 109.5 ?
H11A C11 H11C . . 109.5 ?
H11B C11 H11C . . 109.5 ?
C13 C12 C17 . . 121.40(12) ?
C13 C12 S . . 119.24(10) ?
C17 C12 S . . 119.23(10) ?
C12 C13 C14 . . 119.03(12) ?
C12 C13 H13 . . 120.5 ?
C14 C13 H13 . . 120.5 ?
C15 C14 C13 . . 119.40(13) ?
C15 C14 H14 . . 120.3 ?
C13 C14 H14 . . 120.3 ?
C14 C15 C16 . . 121.63(13) ?
C14 C15 Cl . . 119.93(11) ?
C16 C15 Cl . . 118.45(11) ?
C17 C16 C15 . . 118.88(13) ?
C17 C16 H16 . . 120.6 ?
C15 C16 H16 . . 120.6 ?
C16 C17 C12 . . 119.56(13) ?
C16 C17 H17 . . 120.2 ?
C12 C17 H17 . . 120.2 ?

loop_
_geom_bond_atom_site_label_1
_geom_bond_atom_site_label_2
_geom_bond_site_symmetry_2
_geom_bond_distance
_geom_bond_publ_flag
Cl C15 . 1.7443(15) ?
S O2 . 1.4964(10) ?
S C1 . 1.7563(13) ?
S C12 . 1.8015(13) ?
O1 C8 . 1.3700(16) ?
O1 C7 . 1.3846(16) ?
C1 C8 . 1.3627(17) ?
C1 C2 . 1.4408(17) ?
C2 C7 . 1.3920(17) ?
C2 C3 . 1.3937(18) ?
C3 C4 . 1.3854(19) ?
C3 H3 . 0.9300 ?
C4 C5 . 1.409(2) ?
C4 C9 . 1.511(2) ?
C5 C6 . 1.392(2) ?
C5 H5 . 0.9300 ?
C6 C7 . 1.3805(18) ?
C6 C10 . 1.5048(19) ?
C8 C11 . 1.4780(19) ?
C9 H9A . 0.9600 ?
C9 H9B . 0.9600 ?
C9 H9C . 0.9600 ?
C10 H10A . 0.9600 ?
C10 H10B . 0.9600 ?
C10 H10C . 0.9600 ?
C11 H11A . 0.9600 ?
C11 H11B . 0.9600 ?
C11 H11C . 0.9600 ?
C12 C13 . 1.3863(18) ?
C12 C17 . 1.3900(18) ?
C13 C14 . 1.389(2) ?
C13 H13 . 0.9300 ?
C14 C15 . 1.387(2) ?
C14 H14 . 0.9300 ?
C15 C16 . 1.389(2) ?
C16 C17 . 1.386(2) ?
C16 H16 . 0.9300 ?
C17 H17 . 0.9300 ?

loop_
_geom_hbond_atom_site_label_D
_geom_hbond_atom_site_label_H
_geom_hbond_atom_site_label_A
_geom_hbond_site_symmetry_A
_geom_hbond_distance_DH
_geom_hbond_distance_HA
_geom_hbond_distance_DA
_geom_hbond_angle_DHA
C13 H13 O2 2_567 0.93 2.52 3.2548(17) 136.1

loop_
_geom_torsion_atom_site_label_1
_geom_torsion_atom_site_label_2
_geom_torsion_atom_site_label_3
_geom_torsion_atom_site_label_4
_geom_torsion_site_symmetry_1
_geom_torsion_site_symmetry_2
_geom_torsion_site_symmetry_3
_geom_torsion_site_symmetry_4
_geom_torsion
_geom_torsion_publ_flag
O2 S C1 C8 . . . . 137.22(11) ?
C12 S C1 C8 . . . . -113.01(12) ?
O2 S C1 C2 . . . . -40.20(13) ?
C12 S C1 C2 . . . . 69.57(12) ?
C8 C1 C2 C7 . . . . -0.07(14) ?
S C1 C2 C7 . . . . 177.71(10) ?
C8 C1 C2 C3 . . . . -179.47(14) ?
S C1 C2 C3 . . . . -1.7(2) ?
C7 C2 C3 C4 . . . . -0.10(18) ?
C1 C2 C3 C4 . . . . 179.23(13) ?
C2 C3 C4 C5 . . . . 0.85(19) ?
C2 C3 C4 C9 . . . . -179.33(12) ?
C3 C4 C5 C6 . . . . -0.7(2) ?
C9 C4 C5 C6 . . . . 179.49(13) ?
C4 C5 C6 C7 . . . . -0.2(2) ?
C4 C5 C6 C10 . . . . 179.96(13) ?
C5 C6 C7 O1 . . . . -179.80(12) ?
C10 C6 C7 O1 . . . . 0.0(2) ?
C5 C6 C7 C2 . . . . 1.05(19) ?
C10 C6 C7 C2 . . . . -179.14(13) ?
C8 O1 C7 C6 . . . . -179.69(12) ?
C8 O1 C7 C2 . . . . -0.44(14) ?
C3 C2 C7 C6 . . . . -0.92(19) ?
C1 C2 C7 C6 . . . . 179.56(12) ?
C3 C2 C7 O1 . . . . 179.84(11) ?
C1 C2 C7 O1 . . . . 0.32(14) ?
C2 C1 C8 O1 . . . . -0.20(14) ?
S C1 C8 O1 . . . . -178.07(9) ?
C2 C1 C8 C11 . . . . -178.62(14) ?
S C1 C8 C11 . . . . 3.5(2) ?
C7 O1 C8 C1 . . . . 0.40(14) ?
C7 O1 C8 C11 . . . . 179.11(11) ?
O2 S C12 C13 . . . . -11.33(12) ?
C1 S C12 C13 . . . . -122.43(11) ?
O2 S C12 C17 . . . . 172.79(11) ?
C1 S C12 C17 . . . . 61.69(12) ?
C17 C12 C13 C14 . . . . -3.1(2) ?
S C12 C13 C14 . . . . -178.86(10) ?
C12 C13 C14 C15 . . . . 0.4(2) ?
C13 C14 C15 C16 . . . . 1.7(2) ?
C13 C14 C15 Cl . . . . -178.75(11) ?
C14 C15 C16 C17 . . . . -1.1(2) ?
Cl C15 C16 C17 . . . . 179.36(11) ?
C15 C16 C17 C12 . . . . -1.6(2) ?
C13 C12 C17 C16 . . . . 3.7(2) ?
S C12 C17 C16 . . . . 179.48(11) ?
